data_1538132
loop_
_publ_author_name
'Hawthorne, F.C.'
'Oberti, R.'
'Sardone, N.'

_publ_section_title
;
 Sodium at the A site in clinoamphiboles: The effects of composition on
 the patterns of order
;
_journal_name_full 'Canadian Mineralogist'
_journal_page_first 577
_journal_page_last 593
_journal_volume 34
_journal_year 1996
_chemical_formula_sum 'Al2.88 Ca1.06 Fe0.91 H2 Mg2.93 Na1.94 O24 Si6.24 Ti0.04'
_chemical_name_systematic
;
Na (Na0.94 Ca1.06) (Mg2.93 Fe0.91 Al1.12 Ti0.04) ((Si6.24 Al1.76) O22) (O H)2
;
_space_group_IT_number 12
_symmetry_space_group_name_Hall '-C 2y'
_symmetry_space_group_name_H-M 'C 1 2/m 1'
_cell_angle_alpha 90
_cell_angle_beta 104.833
_cell_angle_gamma 90
_cell_formula_units_Z 2
_cell_length_a 9.7724
_cell_length_b 17.8527
_cell_length_c 5.3102
_cell_volume 895.565
_citation_journal_id_ASTM CAMIA6
_cod_data_source_file Hawthorne_CAMIA6_1996_1396.cif
_cod_data_source_block H2Al2.88Ca1.06Fe0.91Mg2.93Na1.94O24Si6.24Ti0.04
_cod_original_cell_volume 895.5648
_cod_original_formula_sum
;
H2 Al2.88 Ca1.06 Fe0.91 Mg2.93 Na1.94 O24 Si6.24 Ti0.04
;
_cod_database_code 1538132

loop_
_symmetry_equiv_pos_as_xyz
x,y,z
-x,y,-z
-x,-y,-z
x,-y,z
x+1/2,y+1/2,z
-x+1/2,y+1/2,-z
-x+1/2,-y+1/2,-z
x+1/2,-y+1/2,z

loop_
_atom_site_label
_atom_site_type_symbol
_atom_site_fract_x
_atom_site_fract_y
_atom_site_fract_z
_atom_site_occupancy
_atom_site_U_iso_or_equiv
Al1 Al+3 0.281 0.087 0.3022 0.44 0.0
Ca1 Ca+2 0 0.2804 0.5 0.53 0.0
Na1 Na+1 0 0.2804 0.5 0.47 0.0
Ti1 Ti+4 0 0.1781 0 0.02 0.0
Fe1 Fe+2 0 0.0899 0.5 0.095 0.0
O4 O-2 0.3685 0.2525 0.7957 1 0.0
Mg2 Mg+2 0 0.1781 0 0.17 0.0
Si2 Si+4 0.292 0.1741 0.8157 1 0.0
O1 O-2 0.1048 0.0918 0.2115 1 0.0
Na3 Na+1 0 0.4735 0 0.4 0.0
O3 O-2 0.1095 0 0.7093 1 0.0
Mg1 Mg+2 0 0.0899 0.5 0.905 0.0
H1 H+1 0.1981 0 0.7682 1 0.0
O5 O-2 0.3537 0.1398 0.1086 1 0.0
O2 O-2 0.1192 0.1737 0.7431 1 0.0
Na2 Na+1 0.0304 0.5 0.0806 0.1 0.0
Si1 Si+4 0.281 0.087 0.3022 0.56 0.0
Fe2 Fe+3 0 0.1781 0 0.25 0.0
O6 O-2 0.3424 0.1176 0.6095 1 0.0
Fe3 Fe+2 0 0 0 0.22 0.0
O7 O-2 0.3382 0 0.2763 1 0.0
Al2 Al+3 0 0.1781 0 0.56 0.0
Mg3 Mg+2 0 0 0 0.78 0.0
